data_7227369
loop_
_publ_author_name
'Gao, Zhongzheng'
'Bai, Dong'
'Chen, Lixia'
'Tao, Zhu'
'Xiao, Xin'
'Prior, Timothy J.'
'Redshaw, Carl'

_publ_section_title
;
 A study of the interaction between inverted cucurbit[7]uril and symmetric
 viologens
;
_journal_issue 1
_journal_name_full 'RSC Adv.'
_journal_page_first 461
_journal_paper_doi 10.1039/C6RA24780F
_journal_volume 7
_journal_year 2017
_chemical_formula_moiety
;
2(C42 H42 N28 O14), C21 N2, C12 N, 4(Cd Cl4), 8(O) 
;
_chemical_formula_sum 'C117 H85 Cd4 Cl16 N58 O36'
_chemical_formula_weight 3896.23
_space_group_crystal_system monoclinic
_space_group_IT_number 14
_space_group_name_Hall '-P 2ybc'
_space_group_name_H-M_alt 'P 1 21/c 1'
_symmetry_space_group_name_Hall '-P 2ybc'
_symmetry_space_group_name_H-M 'P 1 21/c 1'
_atom_sites_solution_hydrogens geom
_audit_creation_method SHELXL-2014/7
_audit_update_record
;
2016-11-03 deposited with the CCDC.
2016-11-29 downloaded from the CCDC.
;
_cell_angle_alpha 90
_cell_angle_beta 98.161(3)
_cell_angle_gamma 90
_cell_formula_units_Z 2
_cell_length_a 17.8377(5)
_cell_length_b 26.1661(9)
_cell_length_c 19.5368(9)
_cell_measurement_reflns_used 5553
_cell_measurement_temperature 293(2)
_cell_measurement_theta_max 67.4
_cell_measurement_theta_min 3.99
_cell_volume 9026.3(6)
_computing_cell_refinement
;
CrysAlisPro, Agilent Technologies,
Version 1.171.35.11 (release 16-05-2011 CrysAlis171 .NET)
(compiled May 16 2011,17:55:39)
;
_computing_data_collection
;
CrysAlisPro, Agilent Technologies,
Version 1.171.35.11 (release 16-05-2011 CrysAlis171 .NET)
(compiled May 16 2011,17:55:39)
;
_computing_data_reduction
;
CrysAlisPro, Agilent Technologies,
Version 1.171.35.11 (release 16-05-2011 CrysAlis171 .NET)
(compiled May 16 2011,17:55:39)
;
_computing_structure_refinement 'SHELXL-2014/7 (Sheldrick, 2014)'
_computing_structure_solution 'SHELXT (Sheldrick, 2015)'
_diffrn_ambient_temperature 293(2)
_diffrn_detector_area_resol_mean 16.2141
_diffrn_measured_fraction_theta_full 1.000
_diffrn_measured_fraction_theta_max 1.000
_diffrn_measurement_device_type 'Xcalibur, Eos, Gemini'
_diffrn_measurement_method '\w scans'
_diffrn_radiation_type MoK\a
_diffrn_radiation_wavelength 0.71073
_diffrn_reflns_av_R_equivalents 0.1174
_diffrn_reflns_av_unetI/netI 0.1214
_diffrn_reflns_Laue_measured_fraction_full 1.000
_diffrn_reflns_Laue_measured_fraction_max 1.000
_diffrn_reflns_limit_h_max 21
_diffrn_reflns_limit_h_min -21
_diffrn_reflns_limit_k_max 31
_diffrn_reflns_limit_k_min -31
_diffrn_reflns_limit_l_max 23
_diffrn_reflns_limit_l_min -23
_diffrn_reflns_number 89604
_diffrn_reflns_point_group_measured_fraction_full 1.000
_diffrn_reflns_point_group_measured_fraction_max 1.000
_diffrn_reflns_theta_full 25.000
_diffrn_reflns_theta_max 25.000
_diffrn_reflns_theta_min 1.153
_diffrn_source 'Enhance (Cu) X-ray Source'
_exptl_absorpt_coefficient_mu 0.782
_exptl_absorpt_correction_T_max 1.000
_exptl_absorpt_correction_T_min 0.10339
_exptl_absorpt_correction_type multi-scan
_exptl_absorpt_process_details
;
CrysAlisPro, Agilent Technologies,
Version 1.171.35.11 (release 16-05-2011 CrysAlis171 .NET)
(compiled May 16 2011,17:55:39)
Empirical absorption correction using spherical harmonics,
 implemented in SCALE3 ABSPACK scaling algorithm.
;
_exptl_crystal_colour colourless
_exptl_crystal_density_diffrn 1.434
_exptl_crystal_description prism
_exptl_crystal_F_000 3890
_exptl_crystal_size_max 0.260
_exptl_crystal_size_mid 0.22
_exptl_crystal_size_min 0.21
_refine_diff_density_max 2.081
_refine_diff_density_min -1.559
_refine_diff_density_rms 0.147
_refine_ls_extinction_method none
_refine_ls_goodness_of_fit_ref 1.047
_refine_ls_hydrogen_treatment constr
_refine_ls_matrix_type full
_refine_ls_number_parameters 961
_refine_ls_number_reflns 15902
_refine_ls_number_restraints 950
_refine_ls_restrained_S_all 1.028
_refine_ls_R_factor_all 0.1658
_refine_ls_R_factor_gt 0.1083
_refine_ls_shift/su_max 0.015
_refine_ls_shift/su_mean 0.000
_refine_ls_structure_factor_coef Fsqd
_refine_ls_weighting_details 'w=1/[\s^2^(Fo^2^)+(0.1644P)^2^+47.2438P] where P=(Fo^2^+2Fc^2^)/3'
_refine_ls_weighting_scheme calc
_refine_ls_wR_factor_gt 0.2972
_refine_ls_wR_factor_ref 0.3678
_reflns_Friedel_coverage 0.000
_reflns_number_gt 8715
_reflns_number_total 15902
_reflns_threshold_expression 'I > 2\s(I)'
_cod_data_source_file c6ra24780f2.cif
_cod_data_source_block shelx
_cod_database_code 7227369
_shelx_shelxl_version_number 2014/7
_shelx_space_group_comment
;
The symmetry employed for this shelxl refinement is uniquely defined
by the following loop, which should always be used as a source of
symmetry information in preference to the above space-group names.
They are only intended as comments.
;
_shelx_estimated_absorpt_t_min 0.823
_shelx_estimated_absorpt_t_max 0.853

loop_
_space_group_symop_operation_xyz
'x, y, z'
'-x, y+1/2, -z+1/2'
'-x, -y, -z'
'x, -y-1/2, z-1/2'

loop_
_atom_site_label
_atom_site_type_symbol
_atom_site_fract_x
_atom_site_fract_y
_atom_site_fract_z
_atom_site_U_iso_or_equiv
_atom_site_adp_type
_atom_site_occupancy
_atom_site_site_symmetry_order
_atom_site_calc_flag
_atom_site_refinement_flags_posn
_atom_site_refinement_flags_adp
_atom_site_refinement_flags_occupancy
_atom_site_disorder_assembly
_atom_site_disorder_group
Cd1 Cd 0.70220(4) 0.37986(3) 0.72945(5) 0.0801(3) Uani 1 1 d . U . . .
Cl1 Cl 0.77940(15) 0.36809(10) 0.84327(13) 0.0748(7) Uani 1 1 d . U . . .
Cl2 Cl 0.57873(15) 0.42095(10) 0.7278(2) 0.1167(13) Uani 1 1 d . U . . .
Cl3 Cl 0.67663(14) 0.29422(10) 0.6766(2) 0.0926(9) Uani 1 1 d . U . . .
Cl4 Cl 0.78103(16) 0.42150(10) 0.64872(16) 0.0828(8) Uani 1 1 d . U . . .
Cd2 Cd 0.70250(5) 0.05628(4) 0.72353(6) 0.0978(3) Uani 1 1 d . U . . .
Cl5 Cl 0.70277(15) 0.14972(10) 0.7398(2) 0.1054(12) Uani 1 1 d . U . . .
Cl6 Cl 0.58776(18) 0.02062(16) 0.7572(3) 0.1514(18) Uani 1 1 d . U . . .
Cl7 Cl 0.7109(3) 0.03129(17) 0.6010(2) 0.1278(13) Uani 1 1 d . U . . .
Cl8 Cl 0.80457(17) 0.01846(12) 0.8018(2) 0.1033(10) Uani 1 1 d . U . . .
C1 C 0.0097(5) 0.0740(4) 0.4921(5) 0.061(2) Uani 1 1 d . U . . .
C2 C 0.0840(5) 0.0704(3) 0.6004(4) 0.0505(17) Uani 1 1 d . U . . .
H2 H 0.1281 0.0930 0.6093 0.061 Uiso 1 1 calc R U . . .
C3 C 0.0101(5) 0.0990(3) 0.6075(5) 0.0542(18) Uani 1 1 d . U . . .
H3 H 0.0196 0.1327 0.6288 0.065 Uiso 1 1 calc R U . . .
C4 C 0.0177(6) 0.0267(3) 0.6768(6) 0.067(2) Uani 1 1 d . U . . .
C5 C -0.0992(6) 0.0739(4) 0.6719(7) 0.085(3) Uani 1 1 d . U . . .
H5A H -0.0991 0.0593 0.7176 0.102 Uiso 1 1 calc R U . . .
H5B H -0.1383 0.0568 0.6405 0.102 Uiso 1 1 calc R U . . .
C6 C -0.1549(6) 0.1560(4) 0.6196(6) 0.073(2) Uani 1 1 d . U . . .
H6 H -0.2039 0.1403 0.6025 0.088 Uiso 1 1 calc R U . . .
C7 C -0.0952(6) 0.1301(4) 0.5134(6) 0.076(3) Uani 1 1 d . U . . .
H7A H -0.0898 0.1472 0.4703 0.091 Uiso 1 1 calc R U . . .
H7B H -0.1369 0.1062 0.5044 0.091 Uiso 1 1 calc R U . . .
C8 C -0.1017(5) 0.2182(4) 0.5532(6) 0.068(2) Uani 1 1 d . U . . .
C9 C -0.1652(5) 0.2090(4) 0.6488(6) 0.066(2) Uani 1 1 d . U . . .
H9 H -0.2186 0.2165 0.6508 0.079 Uiso 1 1 calc R U . . .
C10 C -0.0979(5) 0.1560(4) 0.7318(6) 0.071(2) Uani 1 1 d . U . . .
C11 C -0.1271(6) 0.2431(4) 0.7716(6) 0.071(2) Uani 1 1 d . U . . .
H11A H -0.1190 0.2262 0.8162 0.085 Uiso 1 1 calc R U . . .
H11B H -0.1776 0.2577 0.7655 0.085 Uiso 1 1 calc R U . . .
C12 C -0.0838(6) 0.3288(4) 0.7280(5) 0.066(2) Uani 1 1 d . U . . .
H12 H -0.1322 0.3451 0.7331 0.079 Uiso 1 1 calc R U . . .
C13 C -0.1364(6) 0.2990(4) 0.6075(6) 0.068(2) Uani 1 1 d . U . . .
H13A H -0.1330 0.3129 0.5620 0.082 Uiso 1 1 calc R U . . .
H13B H -0.1848 0.3092 0.6201 0.082 Uiso 1 1 calc R U . . .
C14 C -0.0204(6) 0.3490(4) 0.6365(5) 0.067(2) Uani 1 1 d . U . . .
C15 C -0.0173(6) 0.3630(4) 0.7549(5) 0.072(2) Uani 1 1 d . U . . .
H15 H -0.0337 0.3942 0.7761 0.087 Uiso 1 1 calc R U . . .
C16 C -0.0077(5) 0.2867(4) 0.8145(5) 0.062(2) Uani 1 1 d . U . . .
C17 C 0.0900(7) 0.3503(5) 0.8540(6) 0.086(3) Uani 1 1 d . U . . .
H17A H 0.0764 0.3832 0.8715 0.103 Uiso 1 1 calc R U . . .
H17B H 0.0983 0.3267 0.8927 0.103 Uiso 1 1 calc R U . . .
C18 C 0.1776(6) 0.3996(4) 0.7859(5) 0.074(2) Uani 1 1 d . U . . .
H18 H 0.1636 0.4317 0.8065 0.089 Uiso 1 1 calc R U . . .
C19 C 0.0735(6) 0.4128(4) 0.6862(6) 0.073(2) Uani 1 1 d . U . . .
H19A H 0.0722 0.4218 0.6379 0.088 Uiso 1 1 calc R U . . .
H19B H 0.0613 0.4432 0.7108 0.088 Uiso 1 1 calc R U . . .
C20 C 0.2040(7) 0.3939(4) 0.6737(6) 0.073(2) Uani 1 1 d . U . . .
C21 C 0.2618(6) 0.3952(4) 0.7860(5) 0.075(2) Uani 1 1 d . U . . .
H21 H 0.2886 0.4252 0.8071 0.090 Uiso 1 1 calc R U . . .
C22 C 0.2209(7) 0.3282(4) 0.8512(5) 0.077(2) Uani 1 1 d . U . . .
C23 C 0.3588(6) 0.3368(4) 0.8571(6) 0.081(3) Uani 1 1 d . U . . .
H23A H 0.3852 0.3683 0.8711 0.097 Uiso 1 1 calc R U . . .
H23B H 0.3576 0.3162 0.8983 0.097 Uiso 1 1 calc R U . . .
C24 C 0.4374(6) 0.3357(4) 0.7577(6) 0.077(2) Uani 1 1 d . U . . .
H24 H 0.4677 0.3651 0.7767 0.092 Uiso 1 1 calc R U . . .
C25 C 0.3435(7) 0.3936(4) 0.6907(6) 0.082(3) Uani 1 1 d . U . . .
H25A H 0.3351 0.4033 0.6423 0.098 Uiso 1 1 calc R U . . .
H25B H 0.3724 0.4207 0.7159 0.098 Uiso 1 1 calc R U . . .
C26 C 0.3980(6) 0.3184(4) 0.6416(6) 0.076(2) Uani 1 1 d . U . . .
C27 C 0.4873(6) 0.2918(4) 0.7345(6) 0.077(2) Uani 1 1 d . U . . .
H27 H 0.5406 0.3020 0.7377 0.093 Uiso 1 1 calc R U . . .
C28 C 0.4281(6) 0.2612(5) 0.8245(6) 0.079(2) Uani 1 1 d . U . . .
C29 C 0.5211(7) 0.2034(5) 0.7844(6) 0.087(3) Uani 1 1 d . U . . .
H29A H 0.5233 0.1900 0.8309 0.104 Uiso 1 1 calc R U . . .
H29B H 0.5725 0.2111 0.7770 0.104 Uiso 1 1 calc R U . . .
C30 C 0.4865(6) 0.2514(4) 0.6154(5) 0.073(2) Uani 1 1 d . U . . .
H30A H 0.5412 0.2542 0.6249 0.087 Uiso 1 1 calc R U . . .
H30B H 0.4707 0.2637 0.5688 0.087 Uiso 1 1 calc R U . . .
C31 C 0.5049(6) 0.1609(4) 0.6660(5) 0.070(2) Uani 1 1 d . U . . .
H31 H 0.5593 0.1611 0.6632 0.085 Uiso 1 1 calc R U . . .
C32 C 0.4505(5) 0.1235(4) 0.7534(6) 0.072(2) Uani 1 1 d . U . . .
C33 C 0.4687(5) 0.1102(4) 0.6404(5) 0.065(2) Uani 1 1 d . U . . .
H33 H 0.5070 0.0858 0.6295 0.078 Uiso 1 1 calc R U . . .
C34 C 0.4170(5) 0.1747(4) 0.5681(5) 0.0588(19) Uani 1 1 d . U . . .
C35 C 0.3850(6) 0.0868(4) 0.5291(5) 0.070(2) Uani 1 1 d . U . . .
H35A H 0.3716 0.1041 0.4851 0.084 Uiso 1 1 calc R U . . .
H35B H 0.4222 0.0608 0.5230 0.084 Uiso 1 1 calc R U . . .
C36 C 0.4073(5) 0.0415(4) 0.7044(6) 0.072(2) Uani 1 1 d . U . . .
H36A H 0.4072 0.0338 0.7529 0.087 Uiso 1 1 calc R U . . .
H36B H 0.4422 0.0182 0.6867 0.087 Uiso 1 1 calc R U . . .
C37 C 0.3207(5) 0.0193(3) 0.5934(5) 0.0598(19) Uani 1 1 d . U . . .
H37 H 0.3566 -0.0070 0.5830 0.072 Uiso 1 1 calc R U . . .
C38 C 0.2509(5) 0.0676(3) 0.5066(5) 0.0557(18) Uani 1 1 d . U . . .
C39 C 0.2397(5) -0.0001(4) 0.5836(5) 0.0611(19) Uani 1 1 d . U . . .
H39 H 0.2368 -0.0362 0.5703 0.073 Uiso 1 1 calc R U . . .
C40 C 0.2701(5) 0.0254(4) 0.6986(5) 0.062(2) Uani 1 1 d . U . . .
C41 C 0.1424(5) -0.0102(3) 0.6661(5) 0.060(2) Uani 1 1 d . U . . .
H41A H 0.1477 -0.0201 0.7144 0.072 Uiso 1 1 calc R U . . .
H41B H 0.1261 -0.0399 0.6381 0.072 Uiso 1 1 calc R U . . .
C42 C 0.1261(5) 0.0247(4) 0.4955(5) 0.062(2) Uani 1 1 d . U . . .
H42A H 0.1141 -0.0115 0.4956 0.074 Uiso 1 1 calc R U . . .
H42B H 0.1220 0.0358 0.4477 0.074 Uiso 1 1 calc R U . . .
N1 N 0.0721(4) 0.0528(3) 0.5300(4) 0.0592(17) Uani 1 1 d . U . . .
N2 N -0.0258(4) 0.1022(3) 0.5378(4) 0.0670(19) Uani 1 1 d . U . . .
N3 N -0.1118(5) 0.1671(3) 0.5629(5) 0.0723(19) Uani 1 1 d . U . . .
N4 N -0.1336(5) 0.2437(3) 0.6040(5) 0.0678(19) Uani 1 1 d . U . . .
N5 N -0.0768(5) 0.3205(3) 0.6563(4) 0.0665(18) Uani 1 1 d . U . . .
N6 N 0.0171(5) 0.3740(3) 0.6921(4) 0.0694(19) Uani 1 1 d . U . . .
N7 N 0.1478(5) 0.3962(3) 0.7132(4) 0.0723(19) Uani 1 1 d . U . . .
N8 N 0.2716(5) 0.3899(3) 0.7148(4) 0.078(2) Uani 1 1 d . U . . .
N9 N 0.3874(5) 0.3484(3) 0.6974(5) 0.077(2) Uani 1 1 d . U . . .
N10 N 0.4535(5) 0.2836(3) 0.6634(4) 0.0733(19) Uani 1 1 d . U . . .
N11 N 0.4651(4) 0.1977(3) 0.6193(4) 0.0659(18) Uani 1 1 d . U . . .
N12 N 0.4188(4) 0.1238(3) 0.5806(4) 0.0631(18) Uani 1 1 d . U . . .
N13 N 0.3192(4) 0.0627(3) 0.5478(4) 0.0591(17) Uani 1 1 d . U . . .
N14 N 0.2025(4) 0.0325(3) 0.5290(4) 0.0585(17) Uani 1 1 d . U . . .
N15 N -0.0270(5) 0.0651(3) 0.6497(5) 0.077(2) Uani 1 1 d . U . . .
N16 N 0.0856(4) 0.0311(3) 0.6525(4) 0.0593(17) Uani 1 1 d . U . . .
N17 N 0.2143(4) 0.0080(3) 0.6493(4) 0.0622(17) Uani 1 1 d . U . . .
N18 N 0.3323(4) 0.0339(3) 0.6674(4) 0.0660(19) Uani 1 1 d . U . . .
N19 N 0.4328(4) 0.0928(3) 0.6978(4) 0.0657(18) Uani 1 1 d . U . . .
N20 N 0.4909(5) 0.1636(4) 0.7353(4) 0.074(2) Uani 1 1 d . U . . .
N21 N 0.4777(5) 0.2505(4) 0.7795(5) 0.080(2) Uani 1 1 d . U . . .
N22 N 0.4003(5) 0.3095(3) 0.8103(4) 0.077(2) Uani 1 1 d . U . . .
N23 N 0.2818(5) 0.3488(3) 0.8270(4) 0.0751(19) Uani 1 1 d . U . . .
N24 N 0.1586(5) 0.3555(3) 0.8246(4) 0.078(2) Uani 1 1 d . U . . .
N25 N 0.0271(5) 0.3315(3) 0.8038(4) 0.0711(19) Uani 1 1 d . U . . .
N26 N -0.0708(5) 0.2846(3) 0.7708(4) 0.0667(19) Uani 1 1 d . U . . .
N27 N -0.1220(4) 0.2056(3) 0.7174(5) 0.0662(18) Uani 1 1 d . U . . .
N28 N -0.1168(5) 0.1286(3) 0.6741(5) 0.0747(19) Uani 1 1 d . U . . .
O1 O -0.0102(4) 0.0693(3) 0.4312(4) 0.0744(18) Uani 1 1 d . U . . .
O2 O -0.0716(4) 0.2372(3) 0.5077(4) 0.084(2) Uani 1 1 d . U . . .
O3 O -0.0054(5) 0.3531(3) 0.5770(4) 0.085(2) Uani 1 1 d . U . . .
O4 O 0.1952(5) 0.3944(3) 0.6100(4) 0.087(2) Uani 1 1 d . U . . .
O5 O 0.3666(5) 0.3241(3) 0.5838(4) 0.088(2) Uani 1 1 d . U . . .
O6 O 0.3797(4) 0.1971(3) 0.5205(3) 0.0724(18) Uani 1 1 d . U . . .
O7 O 0.2354(4) 0.0976(3) 0.4605(4) 0.0740(18) Uani 1 1 d . U . . .
O8 O 0.0032(4) -0.0056(3) 0.7184(4) 0.083(2) Uani 1 1 d . U . . .
O9 O 0.2641(4) 0.0335(3) 0.7582(4) 0.080(2) Uani 1 1 d . U . . .
O10 O 0.4332(5) 0.1145(3) 0.8108(4) 0.094(2) Uani 1 1 d . U . . .
O11 O 0.4110(5) 0.2329(3) 0.8702(4) 0.091(2) Uani 1 1 d . U . . .
O12 O 0.2220(5) 0.2907(3) 0.8888(4) 0.089(2) Uani 1 1 d . U . . .
O13 O 0.0163(4) 0.2545(3) 0.8577(4) 0.080(2) Uani 1 1 d . U . . .
O14 O -0.0663(4) 0.1413(3) 0.7870(5) 0.092(2) Uani 1 1 d . U . . .
O1W O 0.0567(10) 0.2164(6) 0.9788(9) 0.200(6) Uiso 1 1 d . . . . .
O2W O 0.2864(7) 0.2207(4) 0.9704(7) 0.144(4) Uiso 1 1 d . . . . .
O3W O 0.1814(8) 0.3262(6) 0.5143(8) 0.171(5) Uiso 1 1 d . . . . .
O4W O 0.4028(12) 0.1446(8) 0.9486(11) 0.237(8) Uiso 1 1 d . . . . .
N50 N 0.0912(8) 0.0803(5) 0.8559(7) 0.094(6) Uiso 0.5 1 d DG . P A 1
C51 C 0.1021(9) 0.0279(5) 0.8634(8) 0.131(11) Uiso 0.5 1 d G . P A 1
C52 C 0.0698(10) 0.0014(4) 0.9136(9) 0.089(7) Uiso 0.5 1 d G . P A 1
C53 C 0.0265(10) 0.0273(6) 0.9562(8) 0.080(6) Uiso 0.5 1 d G . P A 1
C54 C 0.0156(10) 0.0798(6) 0.9487(8) 0.130(11) Uiso 0.5 1 d G . P A 1
C55 C 0.0479(10) 0.1062(4) 0.8986(9) 0.124(10) Uiso 0.5 1 d G . P A 1
C60 C 0.1177(12) 0.1161(8) 0.8033(11) 0.128(11) Uiso 0.5 1 d D . P A 1
C61 C 0.1848(12) 0.1469(8) 0.8354(11) 0.159(14) Uiso 0.5 1 d D . P A 1
C62 C 0.2156(11) 0.1792(8) 0.7818(11) 0.130(11) Uiso 0.5 1 d D . P A 1
C63 C 0.1530(14) 0.2085(10) 0.7385(13) 0.186(18) Uiso 0.5 1 d D . P A 1
C64 C 0.1873(18) 0.2473(9) 0.6940(12) 0.172(16) Uiso 0.5 1 d D . P A 1
C65 C 0.223(3) 0.227(2) 0.6337(18) 0.28(3) Uiso 0.5 1 d D . P A 1
C52B C 0.0726(11) -0.0167(7) 0.9654(9) 0.21(2) Uiso 0.5 1 d G . P A 2
C51B C 0.1032(10) 0.0073(8) 0.9122(10) 0.152(14) Uiso 0.5 1 d G . P A 2
N50B N 0.0673(12) 0.0497(7) 0.8795(9) 0.108(7) Uiso 0.5 1 d DG . P A 2
C53B C 0.0008(13) 0.0681(7) 0.9000(11) 0.192(19) Uiso 0.5 1 d G . P A 2
C54B C -0.0298(11) 0.0441(9) 0.9531(12) 0.174(16) Uiso 0.5 1 d G . P A 2
C56 C 0.0061(12) 0.0017(8) 0.9858(9) 0.083(6) Uiso 0.5 1 d G . P . .
C60B C 0.1067(18) 0.0817(10) 0.8298(15) 0.163(15) Uiso 0.5 1 d D . P A 2
C61B C 0.153(2) 0.1281(11) 0.8552(14) 0.188(18) Uiso 0.5 1 d D . P A 2
C62B C 0.165(2) 0.154(2) 0.7879(16) 0.39(5) Uiso 0.5 1 d D . P A 2
C63B C 0.228(2) 0.179(2) 0.7541(19) 0.53(9) Uiso 0.5 1 d D . P A 2
C64B C 0.263(3) 0.2077(19) 0.699(2) 0.27(3) Uiso 0.5 1 d D . P A 2
C70 C 0.5418(10) 0.0324(6) 0.9350(10) 0.168(6) Uiso 0.5 1 d G U P . .
C71 C 0.5165(11) 0.0198(7) 0.9970(11) 0.168(6) Uiso 0.5 1 d G U P . .
C72 C 0.5376(12) 0.0496(8) 1.0554(10) 0.168(6) Uiso 0.5 1 d G U P . .
C73 C 0.5839(12) 0.0920(7) 1.0519(9) 0.168(6) Uiso 0.5 1 d DG U P . .
N74 N 0.6091(12) 0.1046(7) 0.9899(9) 0.168(6) Uiso 0.5 1 d DG U P . .
C75 C 0.5881(10) 0.0748(7) 0.9314(8) 0.168(6) Uiso 0.5 1 d DG U P . .
C76 C 0.6782(11) 0.1375(6) 0.9922(11) 0.242(12) Uiso 0.5 1 d D U P . .
C77 C 0.6603(18) 0.1841(5) 0.9479(11) 0.254(12) Uiso 0.5 1 d D U P . .
C78 C 0.6259(15) 0.2247(5) 0.9883(15) 0.266(13) Uiso 0.5 1 d D U P . .
C79 C 0.6653(13) 0.2756(5) 0.9780(18) 0.278(13) Uiso 0.5 1 d D U P . .
C80 C 0.6086(18) 0.3096(6) 0.9348(12) 0.290(14) Uiso 0.5 1 d D U P . .
C81 C 0.5944(19) 0.3566(7) 0.9755(13) 0.302(14) Uiso 0.5 1 d D U P . .
C82 C 0.553(2) 0.3956(9) 0.9269(19) 0.314(15) Uiso 0.5 1 d D U P . .

loop_
_atom_site_aniso_label
_atom_site_aniso_U_11
_atom_site_aniso_U_22
_atom_site_aniso_U_33
_atom_site_aniso_U_23
_atom_site_aniso_U_13
_atom_site_aniso_U_12
Cd1 0.0562(4) 0.0628(4) 0.1253(7) -0.0223(4) 0.0268(4) -0.0056(3)
Cl1 0.0835(16) 0.0758(15) 0.0682(14) -0.0198(12) 0.0216(12) -0.0204(13)
Cl2 0.0597(14) 0.0566(14) 0.246(4) -0.007(2) 0.0642(18) 0.0095(12)
Cl3 0.0471(12) 0.0714(15) 0.159(3) -0.0456(16) 0.0147(15) -0.0059(11)
Cl4 0.0777(16) 0.0672(15) 0.108(2) 0.0035(14) 0.0299(14) 0.0004(13)
Cd2 0.0695(5) 0.0731(5) 0.1541(9) 0.0237(5) 0.0275(5) 0.0099(4)
Cl5 0.0591(14) 0.0557(14) 0.207(4) 0.0179(18) 0.0373(18) 0.0139(12)
Cl6 0.0554(16) 0.129(3) 0.271(5) 0.093(3) 0.025(2) 0.0065(17)
Cl7 0.142(3) 0.129(3) 0.110(3) -0.041(2) 0.008(2) -0.020(3)
Cl8 0.0764(17) 0.0786(18) 0.161(3) 0.0352(18) 0.0367(18) 0.0210(14)
C1 0.050(4) 0.060(4) 0.071(4) -0.005(3) 0.004(3) -0.009(3)
C2 0.052(4) 0.042(3) 0.059(3) -0.001(3) 0.011(3) -0.006(3)
C3 0.049(4) 0.047(4) 0.067(4) -0.003(3) 0.009(3) -0.009(3)
C4 0.069(4) 0.047(4) 0.092(5) 0.008(3) 0.031(3) -0.004(3)
C5 0.070(4) 0.058(4) 0.136(8) 0.007(4) 0.047(4) -0.004(3)
C6 0.057(4) 0.060(4) 0.104(4) -0.004(3) 0.016(3) -0.003(3)
C7 0.059(4) 0.075(5) 0.090(5) -0.016(4) -0.006(4) 0.007(4)
C8 0.049(4) 0.067(4) 0.087(5) -0.009(3) 0.010(3) -0.005(3)
C9 0.049(4) 0.060(4) 0.090(4) 0.002(3) 0.015(3) 0.003(3)
C10 0.049(4) 0.065(4) 0.101(4) 0.010(3) 0.022(3) -0.002(3)
C11 0.063(5) 0.067(4) 0.087(5) 0.008(4) 0.023(4) -0.009(4)
C12 0.072(4) 0.056(4) 0.073(4) -0.005(3) 0.024(3) 0.008(3)
C13 0.067(5) 0.056(4) 0.082(5) -0.003(3) 0.015(4) 0.002(3)
C14 0.081(5) 0.052(4) 0.070(4) -0.006(3) 0.021(3) -0.007(4)
C15 0.087(5) 0.065(4) 0.069(4) -0.013(3) 0.028(3) -0.007(3)
C16 0.059(4) 0.069(4) 0.064(4) -0.004(3) 0.025(3) -0.001(3)
C17 0.092(4) 0.102(7) 0.066(5) -0.018(5) 0.019(4) -0.026(4)
C18 0.090(4) 0.069(5) 0.068(4) -0.018(3) 0.025(3) -0.019(3)
C19 0.089(4) 0.055(4) 0.078(6) -0.010(4) 0.022(4) -0.012(3)
C20 0.096(4) 0.051(5) 0.075(4) -0.014(3) 0.026(3) -0.015(4)
C21 0.089(4) 0.068(5) 0.071(4) -0.018(3) 0.026(3) -0.024(3)
C22 0.096(4) 0.077(4) 0.060(5) -0.020(3) 0.018(4) -0.027(3)
C23 0.091(5) 0.082(6) 0.071(5) -0.012(4) 0.017(4) -0.021(4)
C24 0.068(4) 0.086(5) 0.078(4) -0.018(3) 0.017(3) -0.027(3)
C25 0.092(5) 0.072(5) 0.087(6) -0.014(4) 0.032(4) -0.021(4)
C26 0.078(5) 0.073(5) 0.078(4) -0.015(3) 0.013(3) -0.025(4)
C27 0.064(5) 0.094(5) 0.074(4) -0.021(3) 0.008(3) -0.022(4)
C28 0.073(5) 0.088(4) 0.074(5) -0.019(3) 0.008(4) -0.022(4)
C29 0.072(6) 0.110(5) 0.077(6) -0.015(4) 0.002(4) -0.004(4)
C30 0.078(5) 0.075(4) 0.068(5) -0.010(3) 0.019(4) -0.021(4)
C31 0.055(4) 0.085(4) 0.070(4) -0.005(3) 0.006(3) -0.005(3)
C32 0.050(4) 0.096(5) 0.068(4) 0.004(3) 0.001(3) 0.014(4)
C33 0.054(4) 0.078(4) 0.065(4) 0.001(3) 0.010(3) -0.001(3)
C34 0.049(4) 0.069(4) 0.059(4) -0.004(3) 0.013(3) -0.012(3)
C35 0.076(5) 0.076(5) 0.062(5) -0.005(4) 0.018(4) -0.017(4)
C36 0.054(4) 0.089(5) 0.072(5) 0.019(4) 0.001(4) 0.002(3)
C37 0.056(4) 0.057(4) 0.068(4) 0.008(3) 0.013(3) 0.004(3)
C38 0.067(4) 0.044(4) 0.057(4) -0.005(3) 0.014(3) -0.001(3)
C39 0.058(4) 0.055(4) 0.072(4) 0.007(3) 0.012(3) -0.002(3)
C40 0.054(4) 0.064(5) 0.069(4) 0.014(3) 0.010(3) 0.003(3)
C41 0.057(4) 0.051(4) 0.075(5) 0.013(4) 0.016(3) 0.000(3)
C42 0.061(4) 0.057(5) 0.067(5) -0.010(4) 0.010(3) -0.002(3)
N1 0.054(3) 0.062(4) 0.061(3) -0.004(3) 0.008(3) 0.001(3)
N2 0.052(3) 0.074(4) 0.074(4) -0.012(3) 0.002(3) 0.003(3)
N3 0.063(4) 0.058(3) 0.096(4) -0.010(3) 0.013(3) -0.003(3)
N4 0.065(4) 0.053(3) 0.089(4) -0.003(3) 0.020(3) -0.001(3)
N5 0.072(4) 0.055(4) 0.076(4) -0.005(3) 0.020(3) -0.001(3)
N6 0.086(4) 0.061(4) 0.066(4) -0.009(3) 0.025(3) -0.012(3)
N7 0.089(4) 0.060(4) 0.071(4) -0.016(3) 0.022(3) -0.013(3)
N8 0.090(4) 0.079(5) 0.070(4) -0.015(3) 0.028(3) -0.015(3)
N9 0.075(4) 0.080(4) 0.078(4) -0.019(3) 0.018(3) -0.022(3)
N10 0.075(4) 0.076(4) 0.071(4) -0.015(3) 0.015(3) -0.026(3)
N11 0.056(4) 0.075(3) 0.066(4) -0.008(3) 0.005(3) -0.014(3)
N12 0.062(4) 0.068(3) 0.059(3) 0.000(3) 0.006(3) -0.011(3)
N13 0.068(3) 0.055(3) 0.055(4) 0.003(3) 0.012(3) -0.008(3)
N14 0.058(3) 0.049(3) 0.069(4) 0.003(3) 0.011(3) 0.001(3)
N15 0.069(4) 0.061(4) 0.110(5) 0.022(3) 0.041(3) 0.008(3)
N16 0.060(3) 0.051(3) 0.070(4) 0.010(3) 0.020(3) 0.001(3)
N17 0.054(3) 0.061(4) 0.072(3) 0.008(3) 0.010(3) -0.005(3)
N18 0.049(3) 0.086(5) 0.062(3) 0.017(3) 0.004(2) 0.001(3)
N19 0.048(4) 0.085(4) 0.063(3) 0.011(3) 0.004(3) 0.005(3)
N20 0.060(4) 0.094(4) 0.067(4) -0.005(3) 0.006(3) 0.003(3)
N21 0.070(4) 0.097(4) 0.074(4) -0.015(3) 0.011(3) -0.014(3)
N22 0.079(4) 0.084(4) 0.071(4) -0.022(3) 0.016(3) -0.026(3)
N23 0.092(4) 0.072(4) 0.064(4) -0.018(3) 0.022(3) -0.021(3)
N24 0.089(4) 0.080(4) 0.065(4) -0.014(3) 0.018(3) -0.028(3)
N25 0.080(4) 0.073(4) 0.064(4) -0.009(3) 0.022(3) -0.013(3)
N26 0.060(4) 0.062(3) 0.080(4) 0.003(3) 0.016(3) -0.003(3)
N27 0.053(4) 0.057(3) 0.090(4) 0.005(3) 0.015(3) -0.003(3)
N28 0.064(4) 0.055(3) 0.109(4) 0.002(3) 0.027(3) 0.003(3)
O1 0.065(4) 0.085(4) 0.070(3) -0.012(3) -0.002(3) -0.008(3)
O2 0.085(4) 0.076(4) 0.097(4) -0.008(3) 0.033(3) -0.010(4)
O3 0.105(5) 0.079(5) 0.073(4) -0.002(3) 0.025(3) -0.020(4)
O4 0.116(5) 0.075(4) 0.075(4) -0.015(3) 0.031(3) -0.010(4)
O5 0.100(5) 0.088(5) 0.076(4) -0.013(3) 0.011(3) -0.010(4)
O6 0.078(4) 0.073(4) 0.064(4) 0.000(3) 0.002(3) -0.013(3)
O7 0.088(4) 0.063(4) 0.070(4) 0.012(3) 0.008(3) -0.003(3)
O8 0.093(4) 0.057(3) 0.108(5) 0.024(3) 0.050(4) 0.001(3)
O9 0.071(4) 0.107(5) 0.063(3) 0.009(3) 0.011(3) -0.009(4)
O10 0.086(5) 0.125(6) 0.069(4) 0.009(4) 0.009(3) 0.015(4)
O11 0.091(5) 0.105(5) 0.079(4) -0.005(4) 0.015(4) -0.012(4)
O12 0.104(5) 0.085(4) 0.077(4) -0.004(3) 0.009(4) -0.034(4)
O13 0.076(4) 0.085(4) 0.078(4) 0.011(3) 0.009(3) -0.010(3)
O14 0.082(5) 0.080(4) 0.114(5) 0.025(4) 0.010(4) 0.003(4)

loop_
_atom_type_symbol
_atom_type_description
_atom_type_scat_dispersion_real
_atom_type_scat_dispersion_imag
_atom_type_scat_source
C C 0.0033 0.0016 'International Tables Vol C Tables 4.2.6.8 and 6.1.1.4'
H H 0.0000 0.0000 'International Tables Vol C Tables 4.2.6.8 and 6.1.1.4'
N N 0.0061 0.0033 'International Tables Vol C Tables 4.2.6.8 and 6.1.1.4'
O O 0.0106 0.0060 'International Tables Vol C Tables 4.2.6.8 and 6.1.1.4'
Cl Cl 0.1484 0.1585 'International Tables Vol C Tables 4.2.6.8 and 6.1.1.4'
Cd Cd -0.8075 1.2024 'International Tables Vol C Tables 4.2.6.8 and 6.1.1.4'

loop_
_geom_angle_atom_site_label_1
_geom_angle_atom_site_label_2
_geom_angle_atom_site_label_3
_geom_angle
_geom_angle_site_symmetry_1
_geom_angle_site_symmetry_3
Cl2 Cd1 Cl1 116.99(13) . .
Cl2 Cd1 Cl3 106.21(10) . .
Cl1 Cd1 Cl3 107.97(11) . .
Cl2 Cd1 Cl4 112.65(12) . .
Cl1 Cd1 Cl4 109.32(10) . .
Cl3 Cd1 Cl4 102.55(11) . .
Cl8 Cd2 Cl6 105.07(13) . .
Cl8 Cd2 Cl5 109.70(13) . .
Cl6 Cd2 Cl5 109.46(13) . .
Cl8 Cd2 Cl7 110.80(14) . .
Cl6 Cd2 Cl7 109.04(18) . .
Cl5 Cd2 Cl7 112.50(15) . .
O1 C1 N1 126.8(9) . .
O1 C1 N2 126.8(9) . .
N1 C1 N2 106.3(8) . .
N1 C2 N16 115.5(7) . .
N1 C2 C3 103.4(7) . .
N16 C2 C3 102.3(7) . .
N2 C3 N15 113.9(8) . .
N2 C3 C2 102.6(7) . .
N15 C3 C2 102.9(7) . .
O8 C4 N15 127.5(9) . .
O8 C4 N16 124.8(9) . .
N15 C4 N16 107.7(8) . .
N15 C5 N28 111.7(8) . .
N28 C6 N3 115.6(8) . .
N28 C6 C9 104.9(9) . .
N3 C6 C9 102.0(8) . .
N3 C7 N2 111.4(8) . .
O2 C8 N3 125.9(10) . .
O2 C8 N4 126.8(9) . .
N3 C8 N4 107.3(9) . .
N4 C9 N27 113.6(8) . .
N4 C9 C6 105.7(8) . .
N27 C9 C6 102.4(8) . .
O14 C10 N28 127.8(10) . .
O14 C10 N27 124.9(11) . .
N28 C10 N27 107.3(9) . .
N27 C11 N26 111.9(8) . .
N26 C12 N5 114.7(8) . .
N26 C12 C15 102.7(8) . .
N5 C12 C15 104.8(8) . .
N5 C13 N4 113.2(8) . .
O3 C14 N5 125.8(9) . .
O3 C14 N6 124.4(9) . .
N5 C14 N6 109.8(9) . .
N25 C15 N6 114.6(9) . .
N25 C15 C12 103.1(8) . .
N6 C15 C12 102.9(8) . .
O13 C16 N26 127.0(9) . .
O13 C16 N25 125.4(9) . .
N26 C16 N25 107.6(9) . .
N24 C17 N25 112.4(9) . .
N7 C18 N24 112.5(8) . .
N7 C18 C21 103.0(8) . .
N24 C18 C21 104.2(9) . .
N7 C19 N6 112.2(8) . .
O4 C20 N7 125.4(11) . .
O4 C20 N8 125.1(10) . .
N7 C20 N8 109.5(9) . .
N8 C21 N23 113.3(9) . .
N8 C21 C18 105.3(9) . .
N23 C21 C18 103.2(8) . .
O12 C22 N23 125.6(12) . .
O12 C22 N24 126.3(11) . .
N23 C22 N24 108.0(10) . .
N22 C23 N23 113.0(9) . .
N9 C24 N22 113.5(8) . .
N9 C24 C27 104.4(8) . .
N22 C24 C27 101.0(9) . .
N9 C25 N8 115.0(9) . .
O5 C26 N10 126.7(11) . .
O5 C26 N9 125.4(11) . .
N10 C26 N9 107.8(10) . .
N21 C27 N10 114.3(9) . .
N21 C27 C24 105.0(9) . .
N10 C27 C24 102.2(9) . .
O11 C28 N21 126.6(12) . .
O11 C28 N22 125.5(11) . .
N21 C28 N22 107.9(10) . .
N21 C29 N20 114.7(9) . .
N10 C30 N11 113.1(8) . .
N20 C31 N11 115.7(9) . .
N20 C31 C33 103.5(8) . .
N11 C31 C33 103.1(8) . .
O10 C32 N20 127.1(11) . .
O10 C32 N19 124.0(11) . .
N20 C32 N19 108.9(9) . .
N12 C33 N19 115.2(8) . .
N12 C33 C31 103.9(8) . .
N19 C33 C31 103.5(8) . .
O6 C34 N12 127.4(9) . .
O6 C34 N11 124.6(9) . .
N12 C34 N11 108.0(8) . .
N13 C35 N12 113.0(8) . .
N19 C36 N18 111.7(8) . .
N13 C37 N18 112.8(8) . .
N13 C37 C39 104.5(7) . .
N18 C37 C39 102.0(7) . .
O7 C38 N13 126.6(9) . .
O7 C38 N14 126.1(9) . .
N13 C38 N14 107.3(7) . .
N17 C39 N14 113.7(8) . .
N17 C39 C37 104.7(8) . .
N14 C39 C37 103.0(7) . .
O9 C40 N18 126.6(9) . .
O9 C40 N17 126.0(9) . .
N18 C40 N17 107.4(8) . .
N17 C41 N16 109.0(7) . .
N14 C42 N1 111.4(7) . .
C1 N1 C2 112.6(7) . .
C1 N1 C42 119.9(8) . .
C2 N1 C42 126.2(7) . .
C1 N2 C3 113.7(8) . .
C1 N2 C7 120.2(8) . .
C3 N2 C7 126.1(8) . .
C8 N3 C7 121.6(10) . .
C8 N3 C6 113.1(8) . .
C7 N3 C6 124.1(8) . .
C8 N4 C9 111.7(8) . .
C8 N4 C13 122.4(9) . .
C9 N4 C13 125.9(8) . .
C14 N5 C13 122.4(9) . .
C14 N5 C12 111.4(8) . .
C13 N5 C12 123.1(8) . .
C14 N6 C19 122.8(8) . .
C14 N6 C15 110.9(8) . .
C19 N6 C15 125.4(8) . .
C20 N7 C19 121.9(9) . .
C20 N7 C18 111.4(9) . .
C19 N7 C18 122.6(9) . .
C20 N8 C25 124.2(9) . .
C20 N8 C21 110.4(9) . .
C25 N8 C21 123.5(9) . .
C26 N9 C24 112.8(9) . .
C26 N9 C25 122.5(10) . .
C24 N9 C25 123.3(9) . .
C26 N10 C30 122.0(9) . .
C26 N10 C27 112.6(9) . .
C30 N10 C27 123.7(9) . .
C34 N11 C31 111.7(8) . .
C34 N11 C30 122.0(8) . .
C31 N11 C30 124.5(8) . .
C34 N12 C33 113.1(8) . .
C34 N12 C35 122.1(8) . .
C33 N12 C35 123.6(8) . .
C38 N13 C35 120.3(8) . .
C38 N13 C37 112.1(7) . .
C35 N13 C37 124.3(8) . .
C38 N14 C42 123.2(8) . .
C38 N14 C39 112.6(7) . .
C42 N14 C39 123.7(7) . .
C4 N15 C3 113.0(8) . .
C4 N15 C5 120.6(9) . .
C3 N15 C5 125.7(8) . .
C4 N16 C2 112.1(7) . .
C4 N16 C41 119.5(7) . .
C2 N16 C41 126.3(7) . .
C40 N17 C39 112.9(7) . .
C40 N17 C41 122.1(8) . .
C39 N17 C41 123.8(8) . .
C40 N18 C36 123.9(8) . .
C40 N18 C37 112.7(8) . .
C36 N18 C37 121.1(8) . .
C32 N19 C36 121.7(9) . .
C32 N19 C33 111.0(8) . .
C36 N19 C33 123.3(9) . .
C32 N20 C31 112.7(9) . .
C32 N20 C29 122.8(9) . .
C31 N20 C29 124.4(9) . .
C28 N21 C27 113.0(10) . .
C28 N21 C29 121.4(10) . .
C27 N21 C29 125.3(10) . .
C28 N22 C23 122.0(9) . .
C28 N22 C24 112.7(9) . .
C23 N22 C24 122.4(9) . .
C22 N23 C23 122.2(9) . .
C22 N23 C21 112.0(9) . .
C23 N23 C21 122.8(9) . .
C22 N24 C17 119.7(10) . .
C22 N24 C18 112.3(9) . .
C17 N24 C18 124.2(10) . .
C16 N25 C15 112.6(8) . .
C16 N25 C17 120.6(9) . .
C15 N25 C17 124.0(9) . .
C16 N26 C12 113.6(8) . .
C16 N26 C11 122.9(8) . .
C12 N26 C11 123.2(8) . .
C10 N27 C9 110.8(8) . .
C10 N27 C11 122.3(9) . .
C9 N27 C11 123.4(8) . .
C10 N28 C6 114.1(8) . .
C10 N28 C5 121.2(10) . .
C6 N28 C5 124.6(10) . .
C51 N50 C55 120.0 . .
C51 N50 C60 129.0(14) . .
C55 N50 C60 111.0(14) . .
C52 C51 N50 120.0 . .
C51 C52 C53 120.0 . .
C51 C52 C56 149.1(9) . .
C53 C52 C56 29.2(9) . .
C56 C53 C54 132.3(18) . .
C56 C53 C52 107.5(18) . .
C54 C53 C52 120.0 . .
C56 C53 C56 14(2) . 3_557
C54 C53 C56 120.1(15) . 3_557
C52 C53 C56 119.9(15) . 3_557
C55 C54 C53 120.0 . .
C54 C55 N50 120.0 . .
C61 C60 N50 110.8(14) . .
C60 C61 C62 110.9(14) . .
C61 C62 C63 111.2(14) . .
C62 C63 C64 109.6(16) . .
C65 C64 C63 117(3) . .
C51B C52B C56 120.0 . .
C51B C52B C56 134.2(15) . 3_557
C56 C52B C56 15.5(15) . 3_557
C51B C52B C54B 173.9(19) . 3_557
C56 C52B C54B 57.1(19) . 3_557
C56 C52B C54B 42.2(8) 3_557 3_557
C52B C51B N50B 120.0 . .
C53B N50B C51B 120.0 . .
C53B N50B C60B 118.8(19) . .
C51B N50B C60B 120.4(19) . .
C54B C53B N50B 120.0 . .
C53B C54B C56 120.0 . .
C53B C54B C56 139.2(14) . 3_557
C56 C54B C56 20.5(14) . 3_557
C53B C54B C52B 173.9(14) . 3_557
C56 C54B C52B 63.2(14) . 3_557
C56 C54B C52B 43.3(7) 3_557 3_557
C56 C56 C53 144(6) 3_557 .
C56 C56 C54B 109(5) 3_557 .
C56 C56 C52B 128(5) 3_557 .
C54B C56 C52B 120.0 . .
C56 C56 C53 22(4) 3_557 3_557
C53 C56 C53 166(2) . 3_557
C56 C56 C54B 51(3) 3_557 3_557
C54B C56 C54B 160(2) . 3_557
C52B C56 C54B 80(2) . 3_557
C56 C56 C52B 36(4) 3_557 3_557
C54B C56 C52B 74.6(14) . 3_557
C52B C56 C52B 164.5(14) . 3_557
C54B C56 C52B 85.3(15) 3_557 3_557
C56 C56 C52 162(5) 3_557 .
C53 C56 C52 43.3(11) . .
C53 C56 C52 148.7(19) 3_557 .
C61B C60B N50B 121(2) . .
C60B C61B C62B 102(3) . .
C63B C62B C61B 140(3) . .
C62B C63B C64B 157(4) . .
C71 C70 C75 120.0 . .
C71 C71 C70 121(3) 3_657 .
C71 C71 C72 119(3) 3_657 .
C70 C71 C72 120.0 . .
C71 C72 C73 120.0 . .
C72 C73 N74 120.0 . .
C75 N74 C73 120.0 . .
C75 N74 C76 118.2(8) . .
C73 N74 C76 118.5(8) . .
N74 C75 C70 120.0 . .
N74 C76 C77 110.1(14) . .
C76 C77 C78 109.8(13) . .
C77 C78 C79 108.4(14) . .
C80 C79 C78 107.6(13) . .
C81 C80 C79 109.6(14) . .
C80 C81 C82 108.9(14) . .

loop_
_geom_bond_atom_site_label_1
_geom_bond_atom_site_label_2
_geom_bond_distance
_geom_bond_site_symmetry_2
Cd1 Cl2 2.447(3) .
Cd1 Cl1 2.463(3) .
Cd1 Cl3 2.482(3) .
Cd1 Cl4 2.506(3) .
Cd2 Cl8 2.417(3) .
Cd2 Cl6 2.424(4) .
Cd2 Cl5 2.465(3) .
Cd2 Cl7 2.506(4) .
C1 O1 1.200(11) .
C1 N1 1.366(12) .
C1 N2 1.379(12) .
C2 N1 1.437(11) .
C2 N16 1.444(11) .
C2 C3 1.537(12) .
C3 N2 1.423(12) .
C3 N15 1.435(12) .
C4 O8 1.225(11) .
C4 N15 1.345(12) .
C4 N16 1.367(12) .
C5 N15 1.435(12) .
C5 N28 1.467(13) .
C6 N28 1.381(14) .
C6 N3 1.464(14) .
C6 C9 1.519(14) .
C7 N3 1.429(13) .
C7 N2 1.457(12) .
C8 O2 1.210(12) .
C8 N3 1.367(13) .
C8 N4 1.384(13) .
C9 N4 1.432(13) .
C9 N27 1.450(14) .
C10 O14 1.208(13) .
C10 N28 1.337(14) .
C10 N27 1.383(13) .
C11 N27 1.457(13) .
C11 N26 1.480(12) .
C12 N26 1.428(12) .
C12 N5 1.441(12) .
C12 C15 1.519(14) .
C13 N5 1.437(13) .
C13 N4 1.449(12) .
C14 O3 1.233(12) .
C14 N5 1.353(12) .
C14 N6 1.359(13) .
C15 N25 1.414(13) .
C15 N6 1.476(13) .
C16 O13 1.225(12) .
C16 N26 1.315(13) .
C16 N25 1.358(12) .
C17 N24 1.431(14) .
C17 N25 1.466(13) .
C18 N7 1.446(13) .
C18 N24 1.447(13) .
C18 C21 1.506(15) .
C19 N7 1.423(14) .
C19 N6 1.446(12) .
C20 O4 1.232(13) .
C20 N7 1.352(13) .
C20 N8 1.354(14) .
C21 N8 1.433(13) .
C21 N23 1.472(14) .
C22 O12 1.224(13) .
C22 N23 1.355(13) .
C22 N24 1.360(15) .
C23 N22 1.444(14) .
C23 N23 1.450(14) .
C24 N9 1.413(14) .
C24 N22 1.468(14) .
C24 C27 1.560(16) .
C25 N9 1.415(14) .
C25 N8 1.432(14) .
C26 O5 1.195(13) .
C26 N10 1.368(14) .
C26 N9 1.377(14) .
C27 N21 1.418(15) .
C27 N10 1.450(14) .
C28 O11 1.231(13) .
C28 N21 1.363(14) .
C28 N22 1.374(15) .
C29 N21 1.452(15) .
C29 N20 1.465(14) .
C30 N10 1.446(13) .
C30 N11 1.460(13) .
C31 N20 1.412(13) .
C31 N11 1.444(13) .
C31 C33 1.527(14) .
C32 O10 1.228(13) .
C32 N20 1.348(14) .
C32 N19 1.352(13) .
C33 N12 1.411(12) .
C33 N19 1.441(12) .
C34 O6 1.215(11) .
C34 N12 1.353(12) .
C34 N11 1.362(12) .
C35 N13 1.425(12) .
C35 N12 1.464(12) .
C36 N19 1.429(13) .
C36 N18 1.442(12) .
C37 N13 1.442(11) .
C37 N18 1.480(12) .
C37 C39 1.518(13) .
C38 O7 1.197(11) .
C38 N13 1.367(12) .
C38 N14 1.373(11) .
C39 N17 1.435(12) .
C39 N14 1.451(12) .
C40 O9 1.203(12) .
C40 N18 1.358(12) .
C40 N17 1.361(12) .
C41 N17 1.449(11) .
C41 N16 1.480(11) .
C42 N14 1.441(12) .
C42 N1 1.451(12) .
N50 C51 1.3900 .
N50 C55 1.3900 .
N50 C60 1.517(16) .
C51 C52 1.3900 .
C52 C53 1.3900 .
C52 C56 1.93(2) .
C53 C56 0.989(18) .
C53 C54 1.3900 .
C53 C56 1.54(2) 3_557
C54 C55 1.3900 .
C60 C61 1.504(18) .
C61 C62 1.507(16) .
C62 C63 1.511(18) .
C63 C64 1.521(18) .
C64 C65 1.51(2) .
C52B C51B 1.3900 .
C52B C56 1.3900 .
C52B C56 1.85(4) 3_557
C52B C54B 1.99(3) 3_557
C51B N50B 1.3900 .
N50B C53B 1.3900 .
N50B C60B 1.527(18) .
C53B C54B 1.3900 .
C54B C56 1.3900 .
C54B C56 1.70(5) 3_557
C54B C52B 1.99(3) 3_557
C56 C56 0.63(3) 3_557
C56 C53 1.54(2) 3_557
C56 C54B 1.70(4) 3_557
C56 C52B 1.85(4) 3_557
C60B C61B 1.514(19) .
C61B C62B 1.525(19) .
C62B C63B 1.52(2) .
C63B C64B 1.52(2) .
C70 C71 1.3900 .
C70 C75 1.3900 .
C71 C71 1.21(3) 3_657
C71 C72 1.3900 .
C72 C73 1.3900 .
C73 N74 1.3900 .
N74 C75 1.3900 .
N74 C76 1.498(14) .
C76 C77 1.504(14) .
C77 C78 1.505(15) .
C78 C79 1.531(15) .
C79 C80 1.511(15) .
C80 C81 1.506(15) .
C81 C82 1.515(15) .

loop_
_platon_squeeze_void_nr
_platon_squeeze_void_average_x
_platon_squeeze_void_average_y
_platon_squeeze_void_average_z
_platon_squeeze_void_volume
_platon_squeeze_void_count_electrons
_platon_squeeze_void_content
1 0.107 0.194 0.546 32 5 ' '
2 0.107 0.306 0.046 32 4 ' '
3 0.246 0.570 0.536 167 48 ' '
4 0.247 0.930 0.036 167 52 ' '
5 0.456 -0.003 0.424 15 6 ' '
6 0.456 0.503 0.923 15 8 ' '
7 0.544 0.003 0.577 15 4 ' '
8 0.544 0.497 0.077 15 3 ' '
9 0.753 0.430 0.464 167 50 ' '
10 0.753 1.070 0.964 167 48 ' '
11 0.893 0.694 0.954 32 9 ' '
12 0.893 0.806 0.454 32 7 ' '
